data_1501820
loop_
_publ_author_name
'Fang, Ping-Lei'
'Cao, Ying-Li'
'Yan, Huan'
'Pan, Li-Li'
'Liu, Shu-Cong'
'Gong, Ning-Bo'
'L\"u, Yang'
'Chen, Chang-Xiang'
'Zhong, Hui-Min'
'Guo, Ying'
'Liu, Hai-Yang'

_publ_section_title
;
 Lindenane disesquiterpenoids with anti-HIV-1 activity from Chloranthus
 japonicus.
;
_journal_issue 6
_journal_name_full 'Journal of natural products'
_journal_page_first 1408
_journal_page_last 1413
_journal_paper_doi 10.1021/np200087d
_journal_volume 74
_journal_year 2011
_chemical_absolute_configuration ad
_chemical_formula_moiety 'C40 H44 O14'
_chemical_formula_sum 'C40 H44 O14'
_chemical_formula_weight 748.75
_chemical_name_systematic
; 
 ? 
;
_space_group_IT_number 4
_symmetry_cell_setting monoclinic
_symmetry_space_group_name_Hall 'P 2yb'
_symmetry_space_group_name_H-M 'P 1 21 1'
_atom_sites_solution_hydrogens geom
_atom_sites_solution_primary direct
_atom_sites_solution_secondary difmap
_audit_creation_method SHELXL-97
_cell_angle_alpha 90.00
_cell_angle_beta 101.518(16)
_cell_angle_gamma 90.00
_cell_formula_units_Z 2
_cell_length_a 9.840(5)
_cell_length_b 18.655(7)
_cell_length_c 10.168(5)
_cell_measurement_reflns_used 6120
_cell_measurement_temperature 293(2)
_cell_measurement_theta_max 72.42
_cell_measurement_theta_min 5.03
_cell_volume 1828.9(15)
_computing_cell_refinement 'CrystalClear (Rigaku Inc., 2008)'
_computing_data_collection 'CrystalClear (Rigaku Inc., 2008)'
_computing_data_reduction 'CrystalClear (Rigaku Inc., 2008)'
_computing_molecular_graphics 'ORTEPII(Johnson,1976) and PLUTON(Spek,1990)'
_computing_publication_material 'SHELXL97(Sheldrick, 1997)'
_computing_structure_refinement 'SHELXL-97 (Sheldrick, 1997)'
_computing_structure_solution 'SHELXS-97 (Sheldrick, 1990)'
_diffrn_ambient_temperature 293(2)
_diffrn_detector_area_resol_mean 0
_diffrn_measured_fraction_theta_full 0.978
_diffrn_measured_fraction_theta_max 0.978
_diffrn_measurement_device_type CCD
_diffrn_measurement_method \w
_diffrn_radiation_monochromator Confocal
_diffrn_radiation_source 'Sealed Tube'
_diffrn_radiation_type CuK\a
_diffrn_radiation_wavelength 1.54187
_diffrn_reflns_av_R_equivalents 0.0385
_diffrn_reflns_av_sigmaI/netI 0.0357
_diffrn_reflns_limit_h_max 12
_diffrn_reflns_limit_h_min -10
_diffrn_reflns_limit_k_max 22
_diffrn_reflns_limit_k_min -23
_diffrn_reflns_limit_l_max 11
_diffrn_reflns_limit_l_min -12
_diffrn_reflns_number 18475
_diffrn_reflns_theta_full 72.42
_diffrn_reflns_theta_max 72.42
_diffrn_reflns_theta_min 5.03
_diffrn_standards_decay_% 0
_diffrn_standards_interval_count 0
_diffrn_standards_interval_time 0
_diffrn_standards_number 0
_exptl_absorpt_coefficient_mu 0.862
_exptl_absorpt_correction_T_max 0.946
_exptl_absorpt_correction_T_min 0.869
_exptl_absorpt_correction_type none
_exptl_crystal_colour colourless
_exptl_crystal_density_diffrn 1.360
_exptl_crystal_density_method 'not measured'
_exptl_crystal_description prism
_exptl_crystal_F_000 792
_exptl_crystal_size_max 0.206
_exptl_crystal_size_mid 0.136
_exptl_crystal_size_min 0.065
_refine_diff_density_max 0.688
_refine_diff_density_min -0.352
_refine_diff_density_rms 0.071
_refine_ls_abs_structure_details 'Flack H D (1983), Acta Cryst. A39, 876-881'
_refine_ls_abs_structure_Flack 0.1(2)
_refine_ls_extinction_coef 0.0051(17)
_refine_ls_extinction_expression Fc^*^=kFc[1+0.001xFc^2^\l^3^/sin(2\q)]^-1/4^
_refine_ls_extinction_method SHELXL
_refine_ls_goodness_of_fit_ref 1.053
_refine_ls_hydrogen_treatment constr
_refine_ls_matrix_type full
_refine_ls_number_parameters 479
_refine_ls_number_reflns 6672
_refine_ls_number_restraints 6
_refine_ls_restrained_S_all 1.088
_refine_ls_R_factor_all 0.0700
_refine_ls_R_factor_gt 0.0673
_refine_ls_shift/su_max 0.001
_refine_ls_shift/su_mean 0.000
_refine_ls_structure_factor_coef Fsqd
_refine_ls_weighting_details 'calc w=1/[\s^2^(Fo^2^)+(0.1434P)^2^+0.1982P] where P=(Fo^2^+2Fc^2^)/3'
_refine_ls_weighting_scheme calc
_refine_ls_wR_factor_gt 0.1852
_refine_ls_wR_factor_ref 0.1909
_reflns_number_gt 6120
_reflns_number_total 6672
_reflns_threshold_expression >2sigma(I)
_cod_data_source_file np200087d_si_002.cif
_cod_data_source_block a
_cod_original_sg_symbol_Hall 'P 2yb '
_cod_original_sg_symbol_H-M 'P 21'
_cod_database_code 1501820

loop_
_symmetry_equiv_pos_as_xyz
'x, y, z'
'-x, y+1/2, -z'

loop_
_atom_site_label
_atom_site_type_symbol
_atom_site_fract_x
_atom_site_fract_y
_atom_site_fract_z
_atom_site_U_iso_or_equiv
_atom_site_adp_type
_atom_site_occupancy
_atom_site_symmetry_multiplicity
_atom_site_calc_flag
_atom_site_refinement_flags
_atom_site_disorder_assembly
_atom_site_disorder_group
O1 O 0.2323(2) 0.11220(17) 0.8155(3) 0.0689(7) Uani 1 1 d . . .
O2 O 0.0111(3) 0.0807(3) 0.7517(4) 0.0987(12) Uani 1 1 d . . .
O3 O 0.3289(3) -0.04381(17) 0.4804(3) 0.0725(7) Uani 1 1 d . . .
O4 O 0.3547(4) -0.1593(2) 0.5204(4) 0.0931(10) Uani 1 1 d . . .
O5 O 0.5141(5) -0.0643(3) 0.7795(5) 0.0937(12) Uiso 0.80 1 d PD A 1
O6 O 0.7082(8) -0.0670(4) 0.8187(8) 0.0629(16) Uiso 0.35 1 d PD A 1
O7 O 0.9915(2) -0.00418(12) 1.1155(3) 0.0576(6) Uani 1 1 d . . .
O8 O 0.87293(18) 0.09758(10) 1.1243(2) 0.0435(4) Uani 1 1 d . . .
O9 O 0.9724(2) 0.23043(12) 1.0815(3) 0.0537(5) Uani 1 1 d . . .
H9A H 0.9810 0.1881 1.1034 0.081 Uiso 1 1 calc R . .
O10 O 0.6482(5) 0.37857(17) 0.7949(3) 0.0966(12) Uani 1 1 d . . .
O11 O 0.4402(3) 0.28418(16) 0.7898(3) 0.0735(8) Uani 1 1 d . . .
O12 O 0.3611(4) 0.2254(2) 0.5975(3) 0.1021(12) Uani 1 1 d . . .
O13 O 0.2491(2) 0.04792(15) 1.0710(3) 0.0703(8) Uani 1 1 d . . .
H13A H 0.1690 0.0479 1.0826 0.105 Uiso 1 1 calc R . .
O5' O 0.525(2) -0.1298(11) 0.789(2) 0.092(5) Uiso 0.20 1 d P A 2
O6' O 0.7305(4) -0.1022(2) 0.8694(4) 0.0529(7) Uiso 0.65 1 d P A 2
C1 C 0.8345(4) 0.37872(16) 1.0607(4) 0.0563(8) Uani 1 1 d . . .
H33A H 0.7978 0.4261 1.0306 0.068 Uiso 1 1 calc R . .
C2 C 0.9436(4) 0.37453(18) 1.1855(4) 0.0586(8) Uani 1 1 d . . .
H34A H 0.9737 0.4191 1.2315 0.070 Uiso 1 1 calc R . .
H34B H 1.0159 0.3389 1.1889 0.070 Uiso 1 1 calc R . .
C3 C 0.7997(3) 0.34839(17) 1.1892(3) 0.0518(7) Uani 1 1 d . . .
H35A H 0.7412 0.3762 1.2379 0.062 Uiso 1 1 calc R . .
C4 C 0.7712(3) 0.27132(15) 1.1645(3) 0.0421(6) Uani 1 1 d . . .
C5 C 0.8269(3) 0.24783(14) 1.0425(3) 0.0408(6) Uani 1 1 d . . .
C6 C 0.7493(3) 0.18236(14) 0.9706(3) 0.0395(5) Uani 1 1 d . . .
H15A H 0.8109 0.1617 0.9160 0.047 Uiso 1 1 calc R . .
C7 C 0.6219(3) 0.20595(16) 0.8741(3) 0.0460(6) Uani 1 1 d . . .
C8 C 0.5606(4) 0.27807(18) 0.8944(3) 0.0560(8) Uani 1 1 d . . .
H36A H 0.5379 0.2824 0.9836 0.067 Uiso 1 1 calc R . .
C9 C 0.6725(4) 0.33085(18) 0.8748(4) 0.0615(9) Uani 1 1 d . . .
C10 C 0.8191(4) 0.31833(15) 0.9577(3) 0.0520(7) Uani 1 1 d . . .
C11 C 0.5620(4) 0.18154(19) 0.7541(3) 0.0579(8) Uani 1 1 d . . .
C12 C 0.4445(5) 0.2301(2) 0.7001(4) 0.0760(11) Uani 1 1 d . . .
C13 C 0.5961(6) 0.1196(3) 0.6734(4) 0.0787(12) Uani 1 1 d . . .
H39A H 0.6753 0.0947 0.7230 0.118 Uiso 1 1 calc R . .
H39B H 0.6166 0.1368 0.5905 0.118 Uiso 1 1 calc R . .
H39C H 0.5183 0.0875 0.6546 0.118 Uiso 1 1 calc R . .
C14 C 0.9216(5) 0.3205(2) 0.8644(5) 0.0761(11) Uani 1 1 d . . .
H32A H 0.9120 0.3650 0.8161 0.114 Uiso 1 1 calc R . .
H32B H 0.9034 0.2813 0.8021 0.114 Uiso 1 1 calc R . .
H32C H 1.0143 0.3164 0.9160 0.114 Uiso 1 1 calc R . .
C15 C 0.6992(3) 0.22804(16) 1.2297(3) 0.0449(6) Uani 1 1 d . . .
H27A H 0.6602 0.2483 1.2970 0.054 Uiso 1 1 calc R . .
C1' C 0.4303(3) 0.1679(2) 1.2654(4) 0.0603(9) Uani 1 1 d . . .
H23A H 0.4670 0.2134 1.3056 0.072 Uiso 1 1 calc R . .
C2' C 0.3097(4) 0.1349(3) 1.3122(4) 0.0799(13) Uani 1 1 d . . .
H22A H 0.3066 0.0830 1.3176 0.096 Uiso 1 1 calc R . .
H22B H 0.2727 0.1600 1.3809 0.096 Uiso 1 1 calc R . .
C3' C 0.2883(3) 0.1676(2) 1.1771(4) 0.0661(11) Uani 1 1 d . . .
H21A H 0.2374 0.2130 1.1618 0.079 Uiso 1 1 calc R . .
C4' C 0.2916(3) 0.1186(2) 1.0556(4) 0.0561(8) Uani 1 1 d . . .
C5' C 0.4471(3) 0.11643(15) 1.0550(3) 0.0415(6) Uani 1 1 d . . .
H19A H 0.4679 0.1615 1.0137 0.050 Uiso 1 1 calc R . .
C6' C 0.5019(3) 0.05709(15) 0.9766(3) 0.0445(6) Uani 1 1 d . . .
H18A H 0.4658 0.0110 0.9976 0.053 Uiso 1 1 calc R . .
H18B H 0.4729 0.0654 0.8809 0.053 Uiso 1 1 calc R . .
C7' C 0.6561(3) 0.05735(14) 1.0151(3) 0.0403(5) Uani 1 1 d . . .
C8' C 0.7317(2) 0.12342(14) 1.0761(3) 0.0384(5) Uani 1 1 d . . .
C9' C 0.6761(3) 0.14946(15) 1.2035(3) 0.0405(5) Uani 1 1 d . . .
H26A H 0.7358 0.1256 1.2796 0.049 Uiso 1 1 calc R . .
C10' C 0.5269(3) 0.11962(17) 1.2024(3) 0.0453(6) Uani 1 1 d . . .
C11' C 0.7450(3) 0.00260(16) 1.0212(3) 0.0450(6) Uani 1 1 d . A .
C12' C 0.8822(3) 0.02795(14) 1.0879(3) 0.0427(6) Uani 1 1 d . . .
C13' C 0.7148(4) -0.07442(19) 0.9896(4) 0.0659(10) Uani 1 1 d . . .
H11A H 0.6271 -0.0896 1.0102 0.079 Uiso 1 1 calc R A 1
H11B H 0.7888 -0.1058 1.0334 0.079 Uiso 1 1 calc R A 1
C14' C 0.5457(4) 0.04616(19) 1.2717(4) 0.0601(8) Uani 1 1 d . . .
H25A H 0.4564 0.0259 1.2733 0.090 Uiso 1 1 calc R . .
H25B H 0.5968 0.0518 1.3620 0.090 Uiso 1 1 calc R . .
H25C H 0.5956 0.0149 1.2232 0.090 Uiso 1 1 calc R . .
C15' C 0.2061(3) 0.1514(2) 0.9297(4) 0.0673(10) Uani 1 1 d . . .
H1A H 0.1083 0.1490 0.9328 0.081 Uiso 1 1 calc R . .
H1B H 0.2313 0.2013 0.9230 0.081 Uiso 1 1 calc R . .
C1'' C 0.1277(3) 0.0759(2) 0.7375(4) 0.0603(8) Uani 1 1 d . . .
C2'' C 0.1855(4) 0.0315(2) 0.6415(3) 0.0580(8) Uani 1 1 d . . .
H3A H 0.2814 0.0269 0.6564 0.070 Uiso 1 1 calc R . .
C3'' C 0.1119(4) -0.0025(2) 0.5352(3) 0.0611(8) Uani 1 1 d . . .
C4'' C 0.1801(5) -0.0491(3) 0.4481(4) 0.0739(10) Uani 1 1 d . . .
H6A H 0.1534 -0.0986 0.4581 0.089 Uiso 1 1 calc R . .
H6B H 0.1476 -0.0356 0.3551 0.089 Uiso 1 1 calc R . .
C5'' C -0.0421(5) 0.0002(4) 0.4912(5) 0.0952(16) Uani 1 1 d . . .
H5A H -0.0803 0.0307 0.5506 0.143 Uiso 1 1 calc R . .
H5B H -0.0795 -0.0472 0.4933 0.143 Uiso 1 1 calc R . .
H5C H -0.0654 0.0187 0.4015 0.143 Uiso 1 1 calc R . .
C6'' C 0.4031(5) -0.1022(3) 0.5090(4) 0.0735(11) Uani 1 1 d . . .
C7'' C 0.5569(5) -0.0870(2) 0.5250(5) 0.0763(11) Uani 1 1 d . . .
H8A H 0.5852 -0.0987 0.4415 0.092 Uiso 1 1 calc R . .
H8B H 0.5721 -0.0361 0.5406 0.092 Uiso 1 1 calc R . .
C8'' C 0.6466(5) -0.1271(3) 0.6357(5) 0.0806(11) Uani 1 1 d . A .
H9B H 0.7433 -0.1226 0.6297 0.097 Uiso 1 1 calc R . .
H9C H 0.6221 -0.1775 0.6315 0.097 Uiso 1 1 calc R . .
C9'' C 0.6223(4) -0.0948(3) 0.7633(5) 0.0701(10) Uani 1 1 d . . .
O1M O -0.1040(16) -0.1928(8) 0.4292(15) 0.116(4) Uiso 0.35 1 d PD . .
H2MA H -0.1218 -0.1976 0.3474 0.139 Uiso 0.35 1 calc PRD . .
C1M C -0.0113(15) -0.2530(7) 0.4913(14) 0.091(3) Uiso 0.45 1 d PD . .
H1MC H -0.0089 -0.2895 0.4252 0.109 Uiso 0.45 1 calc PRD . .
H1MA H -0.0465 -0.2730 0.5648 0.109 Uiso 0.45 1 calc PRD . .
H1MB H 0.0808 -0.2350 0.5234 0.109 Uiso 0.45 1 calc PRD . .

loop_
_atom_site_aniso_label
_atom_site_aniso_U_11
_atom_site_aniso_U_22
_atom_site_aniso_U_33
_atom_site_aniso_U_23
_atom_site_aniso_U_13
_atom_site_aniso_U_12
O1 0.0364(11) 0.0925(18) 0.0735(15) -0.0292(14) 0.0005(10) 0.0054(11)
O2 0.0402(14) 0.136(3) 0.116(3) -0.051(2) 0.0059(14) -0.0031(16)
O3 0.0768(17) 0.0794(17) 0.0612(14) -0.0101(12) 0.0131(12) 0.0017(14)
O4 0.093(2) 0.082(2) 0.102(2) 0.0155(18) 0.0127(19) -0.0091(18)
O7 0.0339(10) 0.0484(11) 0.0879(16) -0.0002(10) 0.0062(10) 0.0098(8)
O8 0.0264(9) 0.0402(9) 0.0619(12) -0.0017(8) 0.0039(7) 0.0017(7)
O9 0.0294(10) 0.0484(11) 0.0840(15) -0.0021(10) 0.0128(9) -0.0008(8)
O10 0.124(3) 0.0635(17) 0.085(2) 0.0253(16) -0.0220(19) -0.0090(17)
O11 0.0662(16) 0.0731(16) 0.0674(15) 0.0004(12) -0.0196(12) 0.0152(13)
O12 0.103(3) 0.111(3) 0.0698(18) -0.0019(18) -0.0360(17) 0.004(2)
O13 0.0427(12) 0.0697(15) 0.103(2) -0.0283(14) 0.0270(12) -0.0192(11)
C1 0.068(2) 0.0373(13) 0.0622(18) -0.0021(12) 0.0107(15) -0.0041(13)
C2 0.0554(18) 0.0476(15) 0.071(2) -0.0086(14) 0.0082(15) -0.0131(14)
C3 0.0499(16) 0.0475(15) 0.0582(17) -0.0131(12) 0.0114(12) -0.0067(12)
C4 0.0368(13) 0.0431(13) 0.0448(13) -0.0068(11) 0.0040(10) -0.0029(10)
C5 0.0339(13) 0.0388(12) 0.0501(14) -0.0020(10) 0.0097(10) 0.0003(10)
C6 0.0349(12) 0.0392(12) 0.0457(14) -0.0033(10) 0.0113(10) 0.0006(10)
C7 0.0450(15) 0.0482(14) 0.0436(14) -0.0001(11) 0.0058(11) 0.0036(12)
C8 0.0567(18) 0.0524(15) 0.0507(15) -0.0018(13) -0.0088(13) 0.0132(14)
C9 0.078(2) 0.0481(16) 0.0529(17) 0.0019(13) 0.0002(15) 0.0042(15)
C10 0.0616(19) 0.0387(13) 0.0561(17) 0.0017(12) 0.0125(13) -0.0042(12)
C11 0.062(2) 0.0573(17) 0.0498(17) -0.0040(13) 0.0000(14) -0.0002(14)
C12 0.076(2) 0.073(2) 0.063(2) -0.0013(18) -0.0228(18) 0.005(2)
C13 0.103(3) 0.081(2) 0.0503(18) -0.0209(18) 0.0100(19) -0.005(2)
C14 0.094(3) 0.064(2) 0.080(3) 0.0013(18) 0.039(2) -0.018(2)
C15 0.0380(13) 0.0521(14) 0.0451(14) -0.0118(11) 0.0097(10) -0.0046(11)
C1' 0.0435(16) 0.080(2) 0.0603(19) -0.0246(16) 0.0172(14) -0.0096(15)
C2' 0.0540(19) 0.122(4) 0.072(2) -0.034(2) 0.0316(17) -0.025(2)
C3' 0.0347(15) 0.080(2) 0.088(3) -0.041(2) 0.0219(15) -0.0086(14)
C4' 0.0289(13) 0.0707(19) 0.0697(19) -0.0297(16) 0.0121(12) -0.0058(13)
C5' 0.0258(12) 0.0461(12) 0.0521(14) -0.0118(11) 0.0071(10) 0.0002(10)
C6' 0.0311(12) 0.0466(13) 0.0545(15) -0.0134(12) 0.0056(10) 0.0006(10)
C7' 0.0334(12) 0.0417(12) 0.0457(13) -0.0062(10) 0.0078(10) 0.0011(10)
C8' 0.0258(11) 0.0409(12) 0.0474(13) -0.0029(10) 0.0044(9) 0.0015(9)
C9' 0.0339(12) 0.0454(13) 0.0409(13) -0.0027(10) 0.0045(9) -0.0016(10)
C10' 0.0374(13) 0.0533(14) 0.0460(14) -0.0082(11) 0.0105(10) -0.0088(11)
C11' 0.0344(13) 0.0467(14) 0.0520(15) -0.0051(11) 0.0038(11) 0.0029(11)
C12' 0.0332(13) 0.0383(12) 0.0558(15) 0.0009(11) 0.0069(11) 0.0042(10)
C13' 0.0527(18) 0.0505(17) 0.088(3) -0.0237(16) -0.0024(16) 0.0091(14)
C14' 0.0626(19) 0.0616(18) 0.0567(17) 0.0022(14) 0.0138(14) -0.0192(16)
C15' 0.0364(15) 0.081(2) 0.080(2) -0.0288(19) -0.0003(14) 0.0136(16)
C1'' 0.0420(17) 0.070(2) 0.0627(19) -0.0086(15) -0.0037(13) 0.0015(14)
C2'' 0.0471(17) 0.0671(18) 0.0559(17) -0.0031(15) 0.0007(13) -0.0004(14)
C3'' 0.0552(19) 0.069(2) 0.0525(17) 0.0032(15) -0.0054(13) -0.0040(16)
C4'' 0.074(2) 0.085(3) 0.0559(19) -0.0122(18) -0.0027(16) -0.003(2)
C5'' 0.063(3) 0.131(4) 0.079(3) -0.016(3) -0.017(2) 0.006(3)
C6'' 0.096(3) 0.078(2) 0.0506(18) 0.0109(17) 0.0238(18) -0.008(2)
C7'' 0.085(3) 0.069(2) 0.082(3) 0.000(2) 0.035(2) -0.008(2)
C8'' 0.076(3) 0.093(3) 0.076(3) -0.007(2) 0.024(2) -0.009(2)
C9'' 0.0495(19) 0.083(2) 0.080(2) -0.005(2) 0.0178(17) -0.0024(18)

loop_
_atom_type_symbol
_atom_type_description
_atom_type_scat_dispersion_real
_atom_type_scat_dispersion_imag
_atom_type_scat_source
C C 0.0181 0.0091 'International Tables Vol C Tables 4.2.6.8 and 6.1.1.4'
H H 0.0000 0.0000 'International Tables Vol C Tables 4.2.6.8 and 6.1.1.4'
N N 0.0311 0.0180 'International Tables Vol C Tables 4.2.6.8 and 6.1.1.4'
O O 0.0492 0.0322 'International Tables Vol C Tables 4.2.6.8 and 6.1.1.4'

loop_
_geom_angle_atom_site_label_1
_geom_angle_atom_site_label_2
_geom_angle_atom_site_label_3
_geom_angle
C1'' O1 C15' 119.4(3)
C6'' O3 C4'' 119.3(4)
C9'' O6 C13' 111.3(6)
C12' O8 C8' 109.6(2)
C5 O9 H9A 109.5
C12 O11 C8 107.8(3)
C4' O13 H13A 109.5
C9'' O6' C13' 117.4(3)
C2 C1 C3 59.9(2)
C2 C1 C10 120.1(3)
C3 C1 C10 107.8(2)
C2 C1 H33A 118.1
C3 C1 H33A 118.1
C10 C1 H33A 118.1
C1 C2 C3 61.2(2)
C1 C2 H34A 117.7
C3 C2 H34A 117.7
C1 C2 H34B 117.7
C3 C2 H34B 117.7
H34A C2 H34B 114.8
C4 C3 C2 117.3(3)
C4 C3 C1 106.4(2)
C2 C3 C1 59.0(2)
C4 C3 H35A 119.4
C2 C3 H35A 119.4
C1 C3 H35A 119.4
C15 C4 C3 127.3(3)
C15 C4 C5 123.1(3)
C3 C4 C5 109.4(2)
O9 C5 C4 109.9(2)
O9 C5 C6 108.8(2)
C4 C5 C6 112.9(2)
O9 C5 C10 106.1(2)
C4 C5 C10 102.8(2)
C6 C5 C10 116.0(2)
C7 C6 C5 110.4(2)
C7 C6 C8' 117.6(2)
C5 C6 C8' 110.0(2)
C7 C6 H15A 106.0
C5 C6 H15A 106.0
C8' C6 H15A 106.0
C11 C7 C6 131.6(3)
C11 C7 C8 108.4(3)
C6 C7 C8 118.6(2)
O11 C8 C7 105.4(3)
O11 C8 C9 111.4(3)
C7 C8 C9 103.9(3)
O11 C8 H36A 111.9
C7 C8 H36A 111.9
C9 C8 H36A 111.9
O10 C9 C8 121.3(4)
O10 C9 C10 121.6(4)
C8 C9 C10 117.1(3)
C14 C10 C1 115.0(3)
C14 C10 C9 108.7(3)
C1 C10 C9 102.6(3)
C14 C10 C5 113.6(3)
C1 C10 C5 104.8(2)
C9 C10 C5 111.5(3)
C7 C11 C12 107.5(3)
C7 C11 C13 131.7(3)
C12 C11 C13 120.8(3)
O12 C12 O11 122.0(4)
O12 C12 C11 128.8(4)
O11 C12 C11 109.2(3)
C11 C13 H39A 109.5
C11 C13 H39B 109.5
H39A C13 H39B 109.5
C11 C13 H39C 109.5
H39A C13 H39C 109.5
H39B C13 H39C 109.5
C10 C14 H32A 109.5
C10 C14 H32B 109.5
H32A C14 H32B 109.5
C10 C14 H32C 109.5
H32A C14 H32C 109.5
H32B C14 H32C 109.5
C4 C15 C9' 125.5(3)
C4 C15 H27A 117.3
C9' C15 H27A 117.3
C2' C1' C3' 59.1(3)
C2' C1' C10' 119.1(4)
C3' C1' C10' 109.1(3)
C2' C1' H23A 118.3
C3' C1' H23A 118.3
C10' C1' H23A 118.3
C3' C2' C1' 60.6(3)
C3' C2' H22A 117.7
C1' C2' H22A 117.7
C3' C2' H22B 117.7
C1' C2' H22B 117.7
H22A C2' H22B 114.8
C2' C3' C1' 60.2(3)
C2' C3' C4' 118.5(4)
C1' C3' C4' 108.3(3)
C2' C3' H21A 118.5
C1' C3' H21A 118.5
C4' C3' H21A 118.5
O13 C4' C15' 110.3(3)
O13 C4' C5' 107.2(3)
C15' C4' C5' 113.2(3)
O13 C4' C3' 114.4(3)
C15' C4' C3' 109.9(3)
C5' C4' C3' 101.5(2)
C6' C5' C4' 118.6(2)
C6' C5' C10' 111.7(2)
C4' C5' C10' 108.0(2)
C6' C5' H19A 105.8
C4' C5' H19A 105.8
C10' C5' H19A 105.8
C7' C6' C5' 108.0(2)
C7' C6' H18A 110.1
C5' C6' H18A 110.1
C7' C6' H18B 110.1
C5' C6' H18B 110.1
H18A C6' H18B 108.4
C11' C7' C6' 129.2(3)
C11' C7' C8' 109.9(2)
C6' C7' C8' 120.3(2)
O8 C8' C7' 103.1(2)
O8 C8' C6 103.5(2)
C7' C8' C6 113.8(2)
O8 C8' C9' 106.8(2)
C7' C8' C9' 111.4(2)
C6 C8' C9' 116.6(2)
C15 C9' C10' 117.2(2)
C15 C9' C8' 112.4(2)
C10' C9' C8' 111.2(2)
C15 C9' H26A 104.9
C10' C9' H26A 104.9
C8' C9' H26A 104.9
C14' C10' C1' 111.0(3)
C14' C10' C5' 113.7(3)
C1' C10' C5' 100.9(2)
C14' C10' C9' 106.7(3)
C1' C10' C9' 116.4(2)
C5' C10' C9' 108.3(2)
C7' C11' C12' 108.0(2)
C7' C11' C13' 128.7(3)
C12' C11' C13' 122.6(3)
O7 C12' O8 120.9(3)
O7 C12' C11' 129.8(3)
O8 C12' C11' 109.3(2)
O6' C13' C11' 120.5(4)
O6' C13' O6 28.3(3)
C11' C13' O6 96.1(4)
O6' C13' H11A 110.3
C11' C13' H11A 112.5
O6 C13' H11A 112.5
O6' C13' H11B 88.5
C11' C13' H11B 112.5
O6 C13' H11B 112.5
H11A C13' H11B 110.1
C10' C14' H25A 109.5
C10' C14' H25B 109.5
H25A C14' H25B 109.5
C10' C14' H25C 109.5
H25A C14' H25C 109.5
H25B C14' H25C 109.5
O1 C15' C4' 108.6(3)
O1 C15' H1A 110.0
C4' C15' H1A 110.0
O1 C15' H1B 110.0
C4' C15' H1B 110.0
H1A C15' H1B 108.4
O2 C1'' O1 122.2(4)
O2 C1'' C2'' 129.1(3)
O1 C1'' C2'' 108.7(3)
C3'' C2'' C1'' 125.7(3)
C3'' C2'' H3A 117.2
C1'' C2'' H3A 117.2
C2'' C3'' C5'' 125.5(4)
C2'' C3'' C4'' 121.5(3)
C5'' C3'' C4'' 113.1(4)
O3 C4'' C3'' 112.5(3)
O3 C4'' H6A 109.1
C3'' C4'' H6A 109.1
O3 C4'' H6B 109.1
C3'' C4'' H6B 109.1
H6A C4'' H6B 107.8
C3'' C5'' H5A 109.5
C3'' C5'' H5B 109.5
H5A C5'' H5B 109.5
C3'' C5'' H5C 109.5
H5A C5'' H5C 109.5
H5B C5'' H5C 109.5
O4 C6'' O3 123.6(5)
O4 C6'' C7'' 124.9(5)
O3 C6'' C7'' 111.5(4)
C8'' C7'' C6'' 114.6(4)
C8'' C7'' H8A 108.6
C6'' C7'' H8A 108.6
C8'' C7'' H8B 108.6
C6'' C7'' H8B 108.6
H8A C7'' H8B 107.6
C7'' C8'' C9'' 106.3(4)
C7'' C8'' H9B 110.5
C9'' C8'' H9B 110.5
C7'' C8'' H9C 110.5
C9'' C8'' H9C 110.5
H9B C8'' H9C 108.7
O6 C9'' O5' 136.3(11)
O6 C9'' O5 108.7(6)
O5' C9'' O5 59.5(9)
O6 C9'' O6' 37.8(5)
O5' C9'' O6' 107.2(10)
O5 C9'' O6' 119.6(4)
O6 C9'' C8'' 114.4(6)
O5' C9'' C8'' 103.7(10)
O5 C9'' C8'' 126.0(4)
O6' C9'' C8'' 114.3(4)
C1M O1M H2MA 109.5
O1M C1M H1MC 109.5
O1M C1M H1MA 109.5
H1MC C1M H1MA 109.5
O1M C1M H1MB 109.5
H1MC C1M H1MB 109.5
H1MA C1M H1MB 109.5

loop_
_geom_bond_atom_site_label_1
_geom_bond_atom_site_label_2
_geom_bond_distance
O1 C1'' 1.350(4)
O1 C15' 1.438(4)
O2 C1'' 1.187(5)
O3 C6'' 1.312(6)
O3 C4'' 1.438(5)
O4 C6'' 1.181(6)
O5 C9'' 1.246(6)
O6 C9'' 1.053(8)
O6 C13' 1.731(9)
O7 C12' 1.215(3)
O8 C12' 1.359(3)
O8 C8' 1.460(3)
O9 C5 1.444(3)
O9 H9A 0.8200
O10 C9 1.196(5)
O11 C12 1.366(5)
O11 C8 1.430(4)
O12 C12 1.195(5)
O13 C4' 1.401(5)
O13 H13A 0.8200
O5' C9'' 1.23(2)
O6' C9'' 1.364(6)
O6' C13' 1.364(5)
C1 C2 1.491(5)
C1 C3 1.524(5)
C1 C10 1.525(4)
C1 H33A 0.9800
C2 C3 1.505(5)
C2 H34A 0.9700
C2 H34B 0.9700
C3 C4 1.477(4)
C3 H35A 0.9800
C4 C15 1.334(4)
C4 C5 1.517(4)
C5 C6 1.545(4)
C5 C10 1.566(4)
C6 C7 1.495(4)
C6 C8' 1.569(4)
C6 H15A 0.9800
C7 C11 1.325(5)
C7 C8 1.505(4)
C8 C9 1.519(6)
C8 H36A 0.9800
C9 C10 1.537(5)
C10 C14 1.517(5)
C11 C12 1.486(6)
C11 C13 1.494(5)
C13 H39A 0.9600
C13 H39B 0.9600
C13 H39C 0.9600
C14 H32A 0.9600
C14 H32B 0.9600
C14 H32C 0.9600
C15 C9' 1.499(4)
C15 H27A 0.9300
C1' C2' 1.497(5)
C1' C3' 1.502(5)
C1' C10' 1.539(4)
C1' H23A 0.9800
C2' C3' 1.479(7)
C2' H22A 0.9700
C2' H22B 0.9700
C3' C4' 1.542(4)
C3' H21A 0.9800
C4' C15' 1.514(6)
C4' C5' 1.531(4)
C5' C6' 1.525(4)
C5' C10' 1.548(4)
C5' H19A 0.9800
C6' C7' 1.489(4)
C6' H18A 0.9700
C6' H18B 0.9700
C7' C11' 1.338(4)
C7' C8' 1.508(4)
C8' C9' 1.579(4)
C9' C10' 1.569(4)
C9' H26A 0.9800
C10' C14' 1.535(5)
C11' C12' 1.463(4)
C11' C13' 1.489(4)
C13' H11A 0.9700
C13' H11B 0.9700
C14' H25A 0.9600
C14' H25B 0.9600
C14' H25C 0.9600
C15' H1A 0.9700
C15' H1B 0.9700
C1'' C2'' 1.477(5)
C2'' C3'' 1.335(5)
C2'' H3A 0.9300
C3'' C5'' 1.492(5)
C3'' C4'' 1.493(6)
C4'' H6A 0.9700
C4'' H6B 0.9700
C5'' H5A 0.9600
C5'' H5B 0.9600
C5'' H5C 0.9600
C6'' C7'' 1.516(7)
C7'' C8'' 1.487(7)
C7'' H8A 0.9700
C7'' H8B 0.9700
C8'' C9'' 1.492(6)
C8'' H9B 0.9700
C8'' H9C 0.9700
O1M C1M 1.504(19)
O1M H2MA 0.8200
C1M H1MC 0.9600
C1M H1MA 0.9600
C1M H1MB 0.9600
